data_7217816
loop_
_publ_author_name
'Zhao, Jie'
'Xie, Li-Qiong'
'Ma, Ying-Ming'
'Zhou, Ai-Ju'
'Dong, Wen'
'Wang, Jing'
'Chen, Yan-Cong'
'Tong, Ming-Liang'

_publ_section_title
;
 Structures and properties of coordination polymers involving asymmetric
 biphenyl-3,2&#x2032;,5&#x2032;-tricarboxylate
;
_journal_issue 43
_journal_name_full CrystEngComm
_journal_page_first 10006
_journal_paper_doi 10.1039/C4CE01225A
_journal_volume 16
_journal_year 2014
_chemical_formula_sum 'C78 H54 Cd2 N8 O15'
_chemical_formula_weight 1568.09
_chemical_name_systematic
; 
 ? 
;
_space_group_IT_number 15
_symmetry_cell_setting monoclinic
_symmetry_space_group_name_Hall '-C 2yc'
_symmetry_space_group_name_H-M 'C 1 2/c 1'
_atom_sites_solution_hydrogens geom
_atom_sites_solution_primary direct
_atom_sites_solution_secondary difmap
_audit_creation_method SHELXL-97
_cell_angle_alpha 90.00
_cell_angle_beta 105.910(2)
_cell_angle_gamma 90.00
_cell_formula_units_Z 4
_cell_length_a 25.6565(6)
_cell_length_b 12.4636(3)
_cell_length_c 21.2198(6)
_cell_measurement_reflns_used 2620
_cell_measurement_temperature 277(2)
_cell_measurement_theta_max 20.50
_cell_measurement_theta_min 2.21
_cell_volume 6525.6(3)
_computing_cell_refinement 'SMART (Bruker, 1996)'
_computing_data_collection 'SMART (Bruker, 1996)'
_computing_data_reduction 'SAINT (Bruker, 1996)'
_computing_molecular_graphics SHELXTL
_computing_publication_material SHELXTL
_computing_structure_refinement 'SHELXL-97 (Sheldrick, 1997)'
_computing_structure_solution 'SHELXS-97 (Sheldrick, 1990)'
_diffrn_ambient_temperature 277(2)
_diffrn_detector_area_resol_mean 16.0855
_diffrn_measured_fraction_theta_full 0.970
_diffrn_measured_fraction_theta_max 0.970
_diffrn_measurement_device_type 'CCD area detector'
_diffrn_measurement_method 'phi and omega scans'
_diffrn_radiation_monochromator graphite
_diffrn_radiation_source 'fine-focus sealed tube'
_diffrn_radiation_type MoK\a
_diffrn_radiation_wavelength 0.71073
_diffrn_reflns_av_R_equivalents 0.0702
_diffrn_reflns_av_sigmaI/netI 0.0666
_diffrn_reflns_limit_h_max 31
_diffrn_reflns_limit_h_min -31
_diffrn_reflns_limit_k_max 13
_diffrn_reflns_limit_k_min -15
_diffrn_reflns_limit_l_max 24
_diffrn_reflns_limit_l_min -26
_diffrn_reflns_number 24648
_diffrn_reflns_theta_full 26.00
_diffrn_reflns_theta_max 26.00
_diffrn_reflns_theta_min 1.65
_diffrn_standards_decay_% 0
_diffrn_standards_interval_count 0
_diffrn_standards_interval_time 0
_diffrn_standards_number 0
_exptl_absorpt_coefficient_mu 0.732
_exptl_absorpt_correction_T_max 0.9304
_exptl_absorpt_correction_T_min 0.9045
_exptl_absorpt_correction_type multi-scan
_exptl_crystal_colour yellow
_exptl_crystal_density_diffrn 1.596
_exptl_crystal_density_method 'not measured'
_exptl_crystal_description block
_exptl_crystal_F_000 3176
_exptl_crystal_preparation Luminescent
_exptl_crystal_size_max 0.14
_exptl_crystal_size_mid 0.11
_exptl_crystal_size_min 0.10
_platon_squeeze_details
; 
 Electron density contributions from three disordered water molecules were 
 removed by using the SQUEEZE procedure from the PLATON software.
 
 Because of the hydrophobic effect, the disordered water molecules
 can be easily lost above room temperature, which is why only one water molecule
 shown in the Elemental and TG analysis results.
;
_refine_diff_density_max 0.463
_refine_diff_density_min -0.373
_refine_diff_density_rms 0.077
_refine_ls_extinction_method none
_refine_ls_goodness_of_fit_ref 0.985
_refine_ls_hydrogen_treatment constr
_refine_ls_matrix_type full
_refine_ls_number_parameters 439
_refine_ls_number_reflns 6227
_refine_ls_number_restraints 18
_refine_ls_restrained_S_all 1.008
_refine_ls_R_factor_all 0.0785
_refine_ls_R_factor_gt 0.0440
_refine_ls_shift/su_max 0.000
_refine_ls_shift/su_mean 0.000
_refine_ls_structure_factor_coef Fsqd
_refine_ls_weighting_details 'calc w=1/[\s^2^(Fo^2^)+(0.0406P)^2^+0.0000P] where P=(Fo^2^+2Fc^2^)/3'
_refine_ls_weighting_scheme calc
_refine_ls_wR_factor_gt 0.0867
_refine_ls_wR_factor_ref 0.0964
_reflns_number_gt 4126
_reflns_number_total 6227
_reflns_threshold_expression >2sigma(I)
_cod_data_source_file c4ce01225a2.cif
_cod_data_source_block 3
_cod_depositor_comments
;
The following automatic conversions were performed:

'_symmetry_cell_setting' value 'Monoclinic' changed to 'monoclinic'
according to
/usr/data/users/saulius/crontab/automatic-downloads/rss-feeds/RSC/lib/dictionaries/cif_core.dic
dictionary named 'cif_core.dic' version 2.4.2 from 2011-04-26.

Automatic conversion script
Id: cif_fix_values 2281 2013-09-26 08:29:07Z andrius 

 Adding full bibliography for 7217816--7217819.cif.
;
_cod_original_sg_symbol_H-M C2/c
_cod_database_code 7217816

loop_
_symmetry_equiv_pos_as_xyz
'x, y, z'
'-x, y, -z+1/2'
'x+1/2, y+1/2, z'
'-x+1/2, y+1/2, -z+1/2'
'-x, -y, -z'
'x, -y, z-1/2'
'-x+1/2, -y+1/2, -z'
'x+1/2, -y+1/2, z-1/2'

loop_
_atom_site_label
_atom_site_type_symbol
_atom_site_fract_x
_atom_site_fract_y
_atom_site_fract_z
_atom_site_U_iso_or_equiv
_atom_site_adp_type
_atom_site_occupancy
_atom_site_symmetry_multiplicity
_atom_site_calc_flag
_atom_site_refinement_flags
Cd1 Cd 0.189085(11) 0.60933(2) 0.488314(14) 0.03741(11) Uani 1 1 d .
O1 O 0.24001(10) 0.7182(2) 0.56719(12) 0.0396(7) Uani 1 1 d .
O2 O 0.24877(11) 0.8959(2) 0.56838(14) 0.0532(8) Uani 1 1 d .
O3 O -0.00624(12) 0.8943(3) 0.63554(17) 0.0656(9) Uani 1 1 d .
O4 O 0.03966(12) 0.8229(3) 0.72921(16) 0.0844(12) Uani 1 1 d .
H4A H 0.0205 0.7732 0.7388 0.101 Uiso 0.50 1 d PR
O5 O 0.40782(18) 0.6511(5) 0.8012(3) 0.160(2) Uani 1 1 d U
O6 O 0.37605(16) 0.8050(5) 0.7561(2) 0.1155(16) Uani 1 1 d U
H6A H 0.4084 0.8197 0.7671 0.139 Uiso 0.50 1 calc PR
N1 N 0.22351(13) 0.4587(3) 0.55114(16) 0.0396(8) Uani 1 1 d .
N2 N 0.15296(13) 0.4541(3) 0.42858(16) 0.0430(9) Uani 1 1 d .
N3 N 0.12259(13) 0.7290(3) 0.43786(16) 0.0460(9) Uani 1 1 d .
N4 N 0.11251(13) 0.5902(3) 0.53423(17) 0.0487(9) Uani 1 1 d .
C1 C 0.17843(14) 0.8240(3) 0.60700(17) 0.0333(9) Uani 1 1 d .
C2 C 0.13610(15) 0.8897(3) 0.57371(18) 0.0403(10) Uani 1 1 d .
H2A H 0.1392 0.9277 0.5372 0.048 Uiso 1 1 calc R
C3 C 0.08957(15) 0.8997(3) 0.59380(19) 0.0415(10) Uani 1 1 d .
H3A H 0.0612 0.9426 0.5703 0.050 Uiso 1 1 calc R
C4 C 0.08515(14) 0.8459(3) 0.64869(19) 0.0389(10) Uani 1 1 d .
C5 C 0.12792(15) 0.7830(3) 0.68309(19) 0.0415(10) Uani 1 1 d .
H5A H 0.1253 0.7490 0.7211 0.050 Uiso 1 1 calc R
C6 C 0.17449(15) 0.7688(3) 0.66301(18) 0.0354(9) Uani 1 1 d .
C7 C 0.21906(9) 0.7009(2) 0.70369(11) 0.0351(9) Uani 1 1 d G
C8 C 0.20638(11) 0.6046(2) 0.72908(14) 0.0560(12) Uani 1 1 d G
H8A H 0.1705 0.5817 0.7193 0.067 Uiso 1 1 calc R
C9 C 0.24725(17) 0.5425(2) 0.76912(15) 0.0817(17) Uani 1 1 d G
H9A H 0.2388 0.4781 0.7861 0.098 Uiso 1 1 calc R
C10 C 0.30081(14) 0.5767(3) 0.78378(13) 0.0799(18) Uani 1 1 d G
H10A H 0.3282 0.5352 0.8106 0.096 Uiso 1 1 calc R
C11 C 0.31349(9) 0.6730(3) 0.75840(15) 0.0655(14) Uani 1 1 d G
C12 C 0.27262(11) 0.7351(2) 0.71835(13) 0.0494(11) Uani 1 1 d G
H12A H 0.2811 0.7995 0.7014 0.059 Uiso 1 1 calc R
C13 C 0.22571(15) 0.8111(4) 0.57893(18) 0.0371(10) Uani 1 1 d .
C14 C 0.03485(17) 0.8577(4) 0.6715(2) 0.0490(12) Uani 1 1 d .
C15 C 0.3690(3) 0.7070(8) 0.7751(3) 0.101(2) Uani 1 1 d U
C16 C 0.25889(17) 0.4602(4) 0.6102(2) 0.0483(11) Uani 1 1 d .
H16A H 0.2739 0.5256 0.6271 0.058 Uiso 1 1 calc R
C17 C 0.27427(19) 0.3686(4) 0.6476(2) 0.0554(13) Uani 1 1 d .
H17A H 0.2990 0.3728 0.6887 0.067 Uiso 1 1 calc R
C18 C 0.25316(19) 0.2737(4) 0.6238(2) 0.0573(13) Uani 1 1 d .
H18A H 0.2640 0.2116 0.6482 0.069 Uiso 1 1 calc R
C19 C 0.21475(18) 0.2672(4) 0.5622(2) 0.0491(12) Uani 1 1 d .
C20 C 0.20172(16) 0.3635(3) 0.5263(2) 0.0399(11) Uani 1 1 d .
C21 C 0.16402(16) 0.3611(3) 0.4619(2) 0.0390(10) Uani 1 1 d .
C22 C 0.14067(17) 0.2629(4) 0.4365(2) 0.0491(12) Uani 1 1 d .
C23 C 0.10520(18) 0.2651(5) 0.3736(3) 0.0633(15) Uani 1 1 d .
H23A H 0.0886 0.2020 0.3548 0.076 Uiso 1 1 calc R
C24 C 0.09465(19) 0.3579(5) 0.3397(3) 0.0653(15) Uani 1 1 d .
H24A H 0.0715 0.3592 0.2975 0.078 Uiso 1 1 calc R
C25 C 0.11914(17) 0.4513(4) 0.3692(2) 0.0545(12) Uani 1 1 d .
H25A H 0.1113 0.5153 0.3459 0.065 Uiso 1 1 calc R
C26 C 0.1894(2) 0.1697(4) 0.5336(3) 0.0603(13) Uani 1 1 d .
H26A H 0.1976 0.1059 0.5569 0.072 Uiso 1 1 calc R
C27 C 0.1540(2) 0.1684(4) 0.4739(3) 0.0630(14) Uani 1 1 d .
H27A H 0.1379 0.1039 0.4569 0.076 Uiso 1 1 calc R
C28 C 0.12843(19) 0.7997(4) 0.3938(2) 0.0600(13) Uani 1 1 d .
H28A H 0.1613 0.8026 0.3832 0.072 Uiso 1 1 calc R
C29 C 0.0872(2) 0.8701(4) 0.3626(3) 0.0777(16) Uani 1 1 d .
H29A H 0.0923 0.9187 0.3316 0.093 Uiso 1 1 calc R
C30 C 0.0393(2) 0.8661(5) 0.3786(3) 0.0817(18) Uani 1 1 d .
H30A H 0.0109 0.9112 0.3576 0.098 Uiso 1 1 calc R
C31 C 0.03249(18) 0.7958(5) 0.4259(3) 0.0647(14) Uani 1 1 d .
C32 C 0.07546(15) 0.7265(4) 0.4551(2) 0.0487(11) Uani 1 1 d .
C33 C 0.07053(16) 0.6539(4) 0.5059(2) 0.0479(12) Uani 1 1 d .
C34 C 0.02210(18) 0.6541(5) 0.5254(3) 0.0653(15) Uani 1 1 d .
C35 C 0.0198(2) 0.5830(5) 0.5751(3) 0.0849(19) Uani 1 1 d .
H35A H -0.0115 0.5800 0.5891 0.102 Uiso 1 1 calc R
C36 C 0.0613(2) 0.5192(5) 0.6031(3) 0.0772(17) Uani 1 1 d .
H36A H 0.0596 0.4723 0.6366 0.093 Uiso 1 1 calc R
C37 C 0.10724(19) 0.5251(4) 0.5807(2) 0.0624(14) Uani 1 1 d .
H37A H 0.1361 0.4800 0.5999 0.075 Uiso 1 1 calc R
C38 C -0.0162(2) 0.7898(5) 0.4465(3) 0.0847(19) Uani 1 1 d .
H38A H -0.0456 0.8329 0.4260 0.102 Uiso 1 1 calc R
C39 C -0.0204(2) 0.7254(6) 0.4933(3) 0.089(2) Uani 1 1 d .
H39A H -0.0522 0.7259 0.5063 0.107 Uiso 1 1 calc R

loop_
_atom_site_aniso_label
_atom_site_aniso_U_11
_atom_site_aniso_U_22
_atom_site_aniso_U_33
_atom_site_aniso_U_23
_atom_site_aniso_U_13
_atom_site_aniso_U_12
Cd1 0.03865(16) 0.0352(2) 0.04163(18) 0.00084(15) 0.01653(12) 0.00126(15)
O1 0.0418(15) 0.038(2) 0.0409(16) -0.0042(13) 0.0140(12) 0.0039(13)
O2 0.0627(18) 0.040(2) 0.072(2) -0.0088(16) 0.0450(16) -0.0131(16)
O3 0.0415(17) 0.073(3) 0.086(2) 0.0156(19) 0.0232(16) 0.0103(17)
O4 0.0532(19) 0.143(4) 0.069(2) 0.032(2) 0.0367(17) 0.018(2)
O5 0.077(3) 0.239(6) 0.140(4) 0.021(4) -0.009(3) 0.061(3)
O6 0.065(3) 0.159(5) 0.113(3) -0.015(3) 0.008(2) -0.023(3)
N1 0.0462(19) 0.033(2) 0.043(2) -0.0035(17) 0.0173(16) 0.0018(17)
N2 0.0432(19) 0.045(3) 0.043(2) -0.0020(18) 0.0149(16) -0.0012(17)
N3 0.047(2) 0.044(3) 0.049(2) 0.0012(18) 0.0164(17) 0.0064(17)
N4 0.049(2) 0.052(3) 0.052(2) -0.0029(19) 0.0238(17) -0.0015(18)
C1 0.040(2) 0.030(3) 0.033(2) -0.0017(18) 0.0148(17) -0.0022(18)
C2 0.047(2) 0.040(3) 0.037(2) 0.004(2) 0.0157(18) -0.003(2)
C3 0.038(2) 0.038(3) 0.049(2) 0.000(2) 0.0123(18) 0.0046(19)
C4 0.032(2) 0.045(3) 0.042(2) -0.003(2) 0.0126(17) -0.0022(18)
C5 0.044(2) 0.042(3) 0.044(2) 0.001(2) 0.0226(19) -0.007(2)
C6 0.041(2) 0.033(3) 0.036(2) -0.0017(18) 0.0154(17) 0.0000(18)
C7 0.052(2) 0.031(3) 0.026(2) -0.0010(17) 0.0160(18) 0.0019(19)
C8 0.075(3) 0.051(3) 0.043(3) 0.002(2) 0.017(2) 0.007(3)
C9 0.127(5) 0.055(4) 0.061(4) 0.002(3) 0.023(3) 0.021(4)
C10 0.105(5) 0.084(5) 0.048(3) 0.007(3) 0.017(3) 0.050(4)
C11 0.055(3) 0.098(5) 0.041(3) -0.008(3) 0.009(2) 0.018(3)
C12 0.053(3) 0.059(3) 0.037(2) -0.003(2) 0.015(2) 0.010(2)
C13 0.037(2) 0.043(3) 0.032(2) -0.002(2) 0.0115(17) -0.005(2)
C14 0.041(2) 0.048(3) 0.061(3) 0.006(2) 0.020(2) -0.002(2)
C15 0.069(4) 0.158(7) 0.073(4) -0.009(4) 0.015(3) 0.012(4)
C16 0.057(3) 0.048(3) 0.040(3) 0.000(2) 0.013(2) 0.008(2)
C17 0.070(3) 0.055(4) 0.042(3) 0.000(2) 0.018(2) 0.011(3)
C18 0.078(3) 0.051(4) 0.052(3) 0.016(3) 0.034(3) 0.019(3)
C19 0.065(3) 0.034(3) 0.061(3) 0.002(2) 0.039(2) 0.000(2)
C20 0.043(2) 0.038(3) 0.047(3) 0.003(2) 0.027(2) 0.0033(19)
C21 0.046(2) 0.029(3) 0.050(3) -0.002(2) 0.027(2) -0.0029(19)
C22 0.051(3) 0.042(3) 0.063(3) -0.016(3) 0.030(2) -0.016(2)
C23 0.052(3) 0.066(4) 0.080(4) -0.030(3) 0.031(3) -0.019(3)
C24 0.051(3) 0.087(5) 0.057(3) -0.021(3) 0.013(2) -0.004(3)
C25 0.053(3) 0.056(4) 0.055(3) -0.005(3) 0.015(2) -0.001(2)
C26 0.082(4) 0.036(3) 0.078(4) 0.010(3) 0.047(3) 0.002(3)
C27 0.069(3) 0.037(4) 0.096(4) -0.017(3) 0.044(3) -0.016(3)
C28 0.057(3) 0.062(4) 0.060(3) 0.014(3) 0.014(2) 0.014(3)
C29 0.077(4) 0.073(5) 0.075(4) 0.023(3) 0.007(3) 0.019(3)
C30 0.065(4) 0.071(5) 0.097(5) 0.000(3) 0.001(3) 0.029(3)
C31 0.047(3) 0.069(4) 0.072(4) -0.013(3) 0.007(2) 0.013(3)
C32 0.035(2) 0.056(3) 0.052(3) -0.015(2) 0.008(2) 0.006(2)
C33 0.038(2) 0.053(3) 0.056(3) -0.022(2) 0.018(2) -0.010(2)
C34 0.048(3) 0.078(4) 0.074(4) -0.030(3) 0.025(3) -0.009(3)
C35 0.073(4) 0.109(6) 0.094(4) -0.027(4) 0.060(4) -0.032(4)
C36 0.083(4) 0.082(5) 0.082(4) -0.006(3) 0.049(3) -0.019(3)
C37 0.073(3) 0.062(4) 0.062(3) -0.004(3) 0.035(3) -0.010(3)
C38 0.043(3) 0.106(6) 0.100(5) -0.027(4) 0.011(3) 0.022(3)
C39 0.046(3) 0.113(6) 0.113(5) -0.038(4) 0.032(3) -0.001(3)

loop_
_atom_type_symbol
_atom_type_description
_atom_type_scat_dispersion_real
_atom_type_scat_dispersion_imag
_atom_type_scat_source
C C 0.0033 0.0016 'International Tables Vol C Tables 4.2.6.8 and 6.1.1.4'
H H 0.0000 0.0000 'International Tables Vol C Tables 4.2.6.8 and 6.1.1.4'
N N 0.0061 0.0033 'International Tables Vol C Tables 4.2.6.8 and 6.1.1.4'
O O 0.0106 0.0060 'International Tables Vol C Tables 4.2.6.8 and 6.1.1.4'
Cd Cd -0.8075 1.2024 'International Tables Vol C Tables 4.2.6.8 and 6.1.1.4'

loop_
_geom_angle_atom_site_label_1
_geom_angle_atom_site_label_2
_geom_angle_atom_site_label_3
_geom_angle
_geom_angle_site_symmetry_1
_geom_angle_site_symmetry_3
O2 Cd1 O1 93.58(10) 7_566 .
O2 Cd1 N3 108.32(12) 7_566 .
O1 Cd1 N3 99.15(11) . .
O2 Cd1 N1 94.01(11) 7_566 .
O1 Cd1 N1 90.50(11) . .
N3 Cd1 N1 154.90(12) . .
O2 Cd1 N2 85.45(10) 7_566 .
O1 Cd1 N2 161.56(11) . .
N3 Cd1 N2 98.63(12) . .
N1 Cd1 N2 71.24(12) . .
O2 Cd1 N4 169.01(11) 7_566 .
O1 Cd1 N4 97.37(10) . .
N3 Cd1 N4 70.87(12) . .
N1 Cd1 N4 85.00(12) . .
N2 Cd1 N4 83.87(11) . .
C13 O1 Cd1 123.7(2) . .
C13 O2 Cd1 120.5(3) . 7_566
C14 O4 H4A 124.7 . .
C15 O6 H6A 109.5 . .
C16 N1 C20 118.7(4) . .
C16 N1 Cd1 125.5(3) . .
C20 N1 Cd1 115.6(3) . .
C25 N2 C21 117.9(4) . .
C25 N2 Cd1 126.4(3) . .
C21 N2 Cd1 115.4(3) . .
C28 N3 C32 119.2(4) . .
C28 N3 Cd1 123.3(3) . .
C32 N3 Cd1 117.5(3) . .
C37 N4 C33 117.9(4) . .
C37 N4 Cd1 128.5(3) . .
C33 N4 Cd1 113.6(3) . .
C2 C1 C6 119.5(3) . .
C2 C1 C13 117.8(3) . .
C6 C1 C13 122.6(3) . .
C3 C2 C1 121.2(4) . .
C3 C2 H2A 119.4 . .
C1 C2 H2A 119.4 . .
C4 C3 C2 119.8(4) . .
C4 C3 H3A 120.1 . .
C2 C3 H3A 120.1 . .
C3 C4 C5 119.0(3) . .
C3 C4 C14 120.1(4) . .
C5 C4 C14 120.8(4) . .
C4 C5 C6 122.5(4) . .
C4 C5 H5A 118.8 . .
C6 C5 H5A 118.8 . .
C5 C6 C1 117.8(4) . .
C5 C6 C7 118.9(3) . .
C1 C6 C7 123.2(3) . .
C8 C7 C12 120.0 . .
C8 C7 C6 119.4(2) . .
C12 C7 C6 120.6(2) . .
C9 C8 C7 120.0 . .
C9 C8 H8A 120.0 . .
C7 C8 H8A 120.0 . .
C8 C9 C10 120.0 . .
C8 C9 H9A 120.0 . .
C10 C9 H9A 120.0 . .
C11 C10 C9 120.0 . .
C11 C10 H10A 120.0 . .
C9 C10 H10A 120.0 . .
C10 C11 C12 120.0 . .
C10 C11 C15 118.8(4) . .
C12 C11 C15 121.2(4) . .
C11 C12 C7 120.0 . .
C11 C12 H12A 120.0 . .
C7 C12 H12A 120.0 . .
O2 C13 O1 124.0(3) . .
O2 C13 C1 116.8(4) . .
O1 C13 C1 119.3(4) . .
O3 C14 O4 125.0(4) . .
O3 C14 C4 120.7(4) . .
O4 C14 C4 114.3(4) . .
O5 C15 O6 120.5(7) . .
O5 C15 C11 125.2(8) . .
O6 C15 C11 114.2(6) . .
N1 C16 C17 122.7(4) . .
N1 C16 H16A 118.6 . .
C17 C16 H16A 118.6 . .
C18 C17 C16 119.4(5) . .
C18 C17 H17A 120.3 . .
C16 C17 H17A 120.3 . .
C17 C18 C19 120.5(5) . .
C17 C18 H18A 119.7 . .
C19 C18 H18A 119.7 . .
C18 C19 C20 117.1(4) . .
C18 C19 C26 124.3(5) . .
C20 C19 C26 118.6(4) . .
N1 C20 C19 121.5(4) . .
N1 C20 C21 119.0(4) . .
C19 C20 C21 119.5(4) . .
N2 C21 C22 122.8(4) . .
N2 C21 C20 118.0(4) . .
C22 C21 C20 119.1(4) . .
C23 C22 C21 116.6(5) . .
C23 C22 C27 123.3(5) . .
C21 C22 C27 120.0(4) . .
C24 C23 C22 120.7(5) . .
C24 C23 H23A 119.7 . .
C22 C23 H23A 119.7 . .
C23 C24 C25 118.6(5) . .
C23 C24 H24A 120.7 . .
C25 C24 H24A 120.7 . .
N2 C25 C24 123.3(5) . .
N2 C25 H25A 118.3 . .
C24 C25 H25A 118.3 . .
C27 C26 C19 121.5(5) . .
C27 C26 H26A 119.3 . .
C19 C26 H26A 119.3 . .
C26 C27 C22 121.3(5) . .
C26 C27 H27A 119.4 . .
C22 C27 H27A 119.4 . .
N3 C28 C29 122.4(5) . .
N3 C28 H28A 118.8 . .
C29 C28 H28A 118.8 . .
C30 C29 C28 118.5(5) . .
C30 C29 H29A 120.7 . .
C28 C29 H29A 120.7 . .
C29 C30 C31 120.4(5) . .
C29 C30 H30A 119.8 . .
C31 C30 H30A 119.8 . .
C30 C31 C32 118.2(5) . .
C30 C31 C38 123.3(5) . .
C32 C31 C38 118.5(5) . .
N3 C32 C31 121.1(4) . .
N3 C32 C33 119.0(4) . .
C31 C32 C33 119.9(4) . .
N4 C33 C34 122.1(5) . .
N4 C33 C32 118.9(4) . .
C34 C33 C32 118.9(4) . .
C35 C34 C33 116.4(5) . .
C35 C34 C39 124.9(5) . .
C33 C34 C39 118.6(5) . .
C36 C35 C34 121.5(5) . .
C36 C35 H35A 119.2 . .
C34 C35 H35A 119.2 . .
C35 C36 C37 117.8(5) . .
C35 C36 H36A 121.1 . .
C37 C36 H36A 121.1 . .
N4 C37 C36 124.2(5) . .
N4 C37 H37A 117.9 . .
C36 C37 H37A 117.9 . .
C39 C38 C31 121.6(5) . .
C39 C38 H38A 119.2 . .
C31 C38 H38A 119.2 . .
C38 C39 C34 122.4(5) . .
C38 C39 H39A 118.8 . .
C34 C39 H39A 118.8 . .

loop_
_geom_bond_atom_site_label_1
_geom_bond_atom_site_label_2
_geom_bond_distance
_geom_bond_site_symmetry_2
Cd1 O2 2.246(2) 7_566
Cd1 O1 2.270(3) .
Cd1 N3 2.298(3) .
Cd1 N1 2.331(3) .
Cd1 N2 2.359(4) .
Cd1 N4 2.432(3) .
O1 C13 1.260(5) .
O2 C13 1.260(4) .
O2 Cd1 2.246(2) 7_566
O3 C14 1.208(5) .
O4 C14 1.273(5) .
O4 H4A 0.8499 .
O5 C15 1.217(7) .
O6 C15 1.315(8) .
O6 H6A 0.8200 .
N1 C16 1.331(5) .
N1 C20 1.355(5) .
N2 C25 1.320(5) .
N2 C21 1.347(5) .
N3 C28 1.323(5) .
N3 C32 1.356(5) .
N4 C37 1.312(5) .
N4 C33 1.341(5) .
C1 C2 1.389(5) .
C1 C6 1.401(5) .
C1 C13 1.499(5) .
C2 C3 1.379(5) .
C2 H2A 0.9300 .
C3 C4 1.375(5) .
C3 H3A 0.9300 .
C4 C5 1.383(5) .
C4 C14 1.505(5) .
C5 C6 1.386(5) .
C5 H5A 0.9300 .
C6 C7 1.493(4) .
C7 C8 1.3900 .
C7 C12 1.3900 .
C8 C9 1.3900 .
C8 H8A 0.9300 .
C9 C10 1.3900 .
C9 H9A 0.9300 .
C10 C11 1.3900 .
C10 H10A 0.9300 .
C11 C12 1.3900 .
C11 C15 1.435(7) .
C12 H12A 0.9300 .
C16 C17 1.385(6) .
C16 H16A 0.9300 .
C17 C18 1.341(6) .
C17 H17A 0.9300 .
C18 C19 1.406(6) .
C18 H18A 0.9300 .
C19 C20 1.411(6) .
C19 C26 1.434(6) .
C20 C21 1.442(6) .
C21 C22 1.403(5) .
C22 C23 1.395(6) .
C22 C27 1.409(6) .
C23 C24 1.350(7) .
C23 H23A 0.9300 .
C24 C25 1.388(7) .
C24 H24A 0.9300 .
C25 H25A 0.9300 .
C26 C27 1.340(7) .
C26 H26A 0.9300 .
C27 H27A 0.9300 .
C28 C29 1.393(6) .
C28 H28A 0.9300 .
C29 C30 1.364(7) .
C29 H29A 0.9300 .
C30 C31 1.377(7) .
C30 H30A 0.9300 .
C31 C32 1.404(6) .
C31 C38 1.435(7) .
C32 C33 1.439(6) .
C33 C34 1.413(6) .
C34 C35 1.391(8) .
C34 C39 1.426(8) .
C35 C36 1.332(7) .
C35 H35A 0.9300 .
C36 C37 1.388(6) .
C36 H36A 0.9300 .
C37 H37A 0.9300 .
C38 C39 1.305(8) .
C38 H38A 0.9300 .
C39 H39A 0.9300 .

loop_
_platon_squeeze_void_nr
_platon_squeeze_void_average_x
_platon_squeeze_void_average_y
_platon_squeeze_void_average_z
_platon_squeeze_void_volume
_platon_squeeze_void_count_electrons
_platon_squeeze_void_content
1 0.500 0.107 0.250 60 29 ' '
2 0.500 -0.107 0.750 60 29 ' '
3 0.000 0.393 0.750 60 29 ' '
4 0.000 0.607 0.250 60 29 ' '
